data_7238549
loop_
_publ_author_name
'Tordera, Daniel'
'Perteg\'as, Antonio'
'Shavaleev, Nail M.'
'Scopelliti, Rosario'
'Ort\'i, Enrique'
'Bolink, Henk J.'
'Baranoff, Etienne'
'Gr\"atzel, Michael'
'Nazeeruddin, Mohammad K.'

_publ_section_title
;
 Efficient orange light-emitting electrochemical cells
;
_journal_issue 36
_journal_name_full 'Journal of Materials Chemistry'
_journal_page_first 19264
_journal_paper_doi 10.1039/c2jm33969b
_journal_volume 22
_journal_year 2012
_chemical_formula_moiety 'C48 H34 Ir N6, F6 P, 0.5(H2 O)'
_chemical_formula_sum 'C48 H35 F6 Ir N6 O0.5 P'
_chemical_formula_weight 1040.99
_space_group_IT_number 61
_space_group_name_Hall '-P 2ac 2ab'
_space_group_name_H-M_alt 'P b c a'
_symmetry_cell_setting orthorhombic
_symmetry_space_group_name_Hall '-P 2ac 2ab'
_symmetry_space_group_name_H-M 'P b c a'
_atom_sites_solution_hydrogens geom
_atom_sites_solution_primary direct
_atom_sites_solution_secondary difmap
_audit_creation_method SHELXL-97
_cell_angle_alpha 90.00
_cell_angle_beta 90.00
_cell_angle_gamma 90.00
_cell_formula_units_Z 8
_cell_length_a 10.7181(13)
_cell_length_b 17.865(3)
_cell_length_c 41.906(4)
_cell_measurement_reflns_used 187
_cell_measurement_temperature 100(2)
_cell_measurement_theta_max 22
_cell_measurement_theta_min 3
_cell_volume 8024.1(18)
_computing_cell_refinement 'Dirax/lsq (Duisenberg & Schreurs, 1989-2000)'
_computing_data_collection 'Collect (Bruker AXS BV, 1997-2004)'
_computing_data_reduction 'EvalCCD (Duisenberg & Schreurs, 1990-2000)'
_computing_molecular_graphics 'Bruker SHELXTL'
_computing_publication_material 'Bruker SHELXTL'
_computing_structure_refinement 'SHELXL-97 (Sheldrick, 1997)'
_computing_structure_solution 'SHELXS-97 (Sheldrick, 1990)'
_diffrn_ambient_temperature 100(2)
_diffrn_measured_fraction_theta_full 0.998
_diffrn_measured_fraction_theta_max 0.998
_diffrn_measurement_device_type 'Bruker APEX II CCD'
_diffrn_measurement_method 'phi and omega scans'
_diffrn_radiation_monochromator graphite
_diffrn_radiation_source 'fine-focus sealed tube'
_diffrn_radiation_type MoK\a
_diffrn_radiation_wavelength 0.71073
_diffrn_reflns_av_R_equivalents 0.0540
_diffrn_reflns_av_sigmaI/netI 0.0286
_diffrn_reflns_limit_h_max 13
_diffrn_reflns_limit_h_min -13
_diffrn_reflns_limit_k_max 22
_diffrn_reflns_limit_k_min -23
_diffrn_reflns_limit_l_max 54
_diffrn_reflns_limit_l_min -54
_diffrn_reflns_number 123459
_diffrn_reflns_theta_full 27.50
_diffrn_reflns_theta_max 27.50
_diffrn_reflns_theta_min 3.01
_exptl_absorpt_coefficient_mu 3.442
_exptl_absorpt_correction_T_max 0.7456
_exptl_absorpt_correction_T_min 0.5998
_exptl_absorpt_correction_type multi-scan
_exptl_absorpt_process_details 'SADABS 2008, Bruker AXS, 2008'
_exptl_crystal_colour yellow
_exptl_crystal_density_diffrn 1.723
_exptl_crystal_density_method 'not measured'
_exptl_crystal_description prismatic
_exptl_crystal_F_000 4120
_exptl_crystal_size_max 0.21
_exptl_crystal_size_mid 0.18
_exptl_crystal_size_min 0.12
_refine_diff_density_max 2.442
_refine_diff_density_min -1.121
_refine_diff_density_rms 0.109
_refine_ls_extinction_method none
_refine_ls_goodness_of_fit_ref 1.174
_refine_ls_hydrogen_treatment mixed
_refine_ls_matrix_type full
_refine_ls_number_parameters 574
_refine_ls_number_reflns 9194
_refine_ls_number_restraints 3
_refine_ls_restrained_S_all 1.174
_refine_ls_R_factor_all 0.0552
_refine_ls_R_factor_gt 0.0441
_refine_ls_shift/su_max 0.004
_refine_ls_shift/su_mean 0.000
_refine_ls_structure_factor_coef Fsqd
_refine_ls_weighting_details 'calc w=1/[\s^2^(Fo^2^)+(0.0186P)^2^+28.7626P] where P=(Fo^2^+2Fc^2^)/3'
_refine_ls_weighting_scheme calc
_refine_ls_wR_factor_gt 0.0777
_refine_ls_wR_factor_ref 0.0814
_reflns_number_gt 7799
_reflns_number_total 9194
_reflns_threshold_expression >2sigma(I)
_cod_data_source_file c2jm33969b.txt
_cod_data_source_block ns97
_cod_depositor_comments
;
The following automatic conversions were performed:

data item '_symmetry_cell_setting' value 'Orthorhombic' was changed
to 'orthorhombic' in accordance with the
/home/saulius/struct/COD-crude-data/automatic-downloads/DataCite-retrospective/RSC/depositions/lib/dictionaries/cif_core.dic
dictionary named 'cif_core.dic' version 2.4.2 last updated on
2011-04-26.

Automatic conversion script
Id: cif_fix_values 6909 2019-04-08 15:41:33Z antanas 
;
_cod_original_cell_volume 8024.3(19)
_cod_original_formula_sum 'C48 H35 F6 Ir N6 O0.50 P'
_cod_database_code 7238549

loop_
_symmetry_equiv_pos_as_xyz
'x, y, z'
'-x+1/2, -y, z+1/2'
'-x, y+1/2, -z+1/2'
'x+1/2, -y+1/2, -z'
'-x, -y, -z'
'x-1/2, y, -z-1/2'
'x, -y-1/2, z-1/2'
'-x-1/2, y-1/2, z'

loop_
_atom_site_label
_atom_site_type_symbol
_atom_site_fract_x
_atom_site_fract_y
_atom_site_fract_z
_atom_site_U_iso_or_equiv
_atom_site_adp_type
_atom_site_occupancy
_atom_site_symmetry_multiplicity
_atom_site_calc_flag
_atom_site_refinement_flags
Ir1 Ir 0.569282(15) 0.200837(10) 0.329547(4) 0.02337(6) Uani 1 1 d .
N1 N 0.4075(3) 0.1583(2) 0.34783(8) 0.0270(8) Uani 1 1 d .
N2 N 0.7164(3) 0.2509(2) 0.30669(8) 0.0237(8) Uani 1 1 d .
N3 N 0.6874(3) 0.1097(2) 0.34190(8) 0.0257(8) Uani 1 1 d .
N4 N 0.6292(3) 0.2285(2) 0.37689(8) 0.0257(8) Uani 1 1 d .
N5 N 0.9881(4) 0.0383(2) 0.42512(9) 0.0345(10) Uani 1 1 d .
N6 N 0.9365(4) 0.1350(2) 0.45647(9) 0.0325(9) Uani 1 1 d .
C1 C 0.3941(4) 0.0886(3) 0.35864(11) 0.0325(11) Uani 1 1 d .
H1 H 0.4648 0.0565 0.3590 0.039 Uiso 1 1 calc R
C2 C 0.2811(5) 0.0615(3) 0.36934(11) 0.0394(12) Uani 1 1 d .
H2 H 0.2734 0.0113 0.3766 0.047 Uiso 1 1 calc R
C3 C 0.1803(5) 0.1084(3) 0.36931(12) 0.0433(13) Uani 1 1 d .
H3 H 0.1016 0.0905 0.3764 0.052 Uiso 1 1 calc R
C4 C 0.1917(5) 0.1796(3) 0.35930(12) 0.0399(13) Uani 1 1 d .
H4 H 0.1219 0.2123 0.3600 0.048 Uiso 1 1 calc R
C5 C 0.3076(4) 0.2054(3) 0.34777(10) 0.0297(10) Uani 1 1 d .
C6 C 0.3329(4) 0.2793(3) 0.33441(10) 0.0303(10) Uani 1 1 d .
C7 C 0.2439(5) 0.3360(3) 0.33215(12) 0.0387(12) Uani 1 1 d .
H7 H 0.1625 0.3284 0.3405 0.046 Uiso 1 1 calc R
C8 C 0.2739(5) 0.4032(3) 0.31780(12) 0.0399(12) Uani 1 1 d .
H8 H 0.2133 0.4418 0.3162 0.048 Uiso 1 1 calc R
C9 C 0.3920(5) 0.4139(3) 0.30578(12) 0.0369(12) Uani 1 1 d .
H9 H 0.4129 0.4601 0.2959 0.044 Uiso 1 1 calc R
C10 C 0.4813(5) 0.3572(3) 0.30811(11) 0.0320(11) Uani 1 1 d .
H10 H 0.5621 0.3656 0.2995 0.038 Uiso 1 1 calc R
C11 C 0.4559(4) 0.2891(3) 0.32256(10) 0.0265(10) Uani 1 1 d .
C12 C 0.5346(4) 0.1668(3) 0.28462(10) 0.0246(9) Uani 1 1 d .
C13 C 0.4423(4) 0.1188(3) 0.27368(11) 0.0290(10) Uani 1 1 d .
H13 H 0.3834 0.0990 0.2884 0.035 Uiso 1 1 calc R
C14 C 0.4339(4) 0.0988(3) 0.24165(11) 0.0324(10) Uani 1 1 d .
H14 H 0.3701 0.0655 0.2349 0.039 Uiso 1 1 calc R
C15 C 0.5183(4) 0.1274(3) 0.21936(10) 0.0297(10) Uani 1 1 d .
H15 H 0.5119 0.1141 0.1975 0.036 Uiso 1 1 calc R
C16 C 0.6098(4) 0.1746(3) 0.22943(11) 0.0295(10) Uani 1 1 d .
H16 H 0.6677 0.1942 0.2144 0.035 Uiso 1 1 calc R
C17 C 0.6198(4) 0.1947(3) 0.26180(10) 0.0252(9) Uani 1 1 d .
C18 C 0.7178(4) 0.2437(3) 0.27446(10) 0.0258(10) Uani 1 1 d .
C19 C 0.8086(4) 0.2815(3) 0.25671(10) 0.0289(10) Uani 1 1 d .
H19 H 0.8095 0.2772 0.2341 0.035 Uiso 1 1 calc R
C20 C 0.8966(4) 0.3248(3) 0.27180(11) 0.0337(11) Uani 1 1 d .
H20 H 0.9581 0.3506 0.2597 0.040 Uiso 1 1 calc R
C21 C 0.8946(4) 0.3305(3) 0.30450(11) 0.0296(10) Uani 1 1 d .
H21 H 0.9551 0.3599 0.3154 0.035 Uiso 1 1 calc R
C22 C 0.8031(4) 0.2929(3) 0.32122(10) 0.0277(10) Uani 1 1 d .
H22 H 0.8016 0.2969 0.3438 0.033 Uiso 1 1 calc R
C23 C 0.7137(4) 0.0501(3) 0.32396(10) 0.0296(10) Uani 1 1 d .
H23 H 0.6709 0.0438 0.3043 0.035 Uiso 1 1 calc R
C24 C 0.8011(4) -0.0030(3) 0.33293(10) 0.0297(10) Uani 1 1 d .
H24 H 0.8181 -0.0441 0.3192 0.036 Uiso 1 1 calc R
C25 C 0.8620(4) 0.0031(3) 0.36087(11) 0.0291(10) Uani 1 1 d .
H25 H 0.9222 -0.0333 0.3669 0.035 Uiso 1 1 calc R
C26 C 0.8354(4) 0.0640(3) 0.38095(10) 0.0281(10) Uani 1 1 d .
C27 C 0.7468(4) 0.1161(3) 0.37059(10) 0.0262(10) Uani 1 1 d .
C28 C 0.7134(4) 0.1800(3) 0.38983(10) 0.0253(9) Uani 1 1 d .
C29 C 0.5931(4) 0.2877(3) 0.39372(10) 0.0285(10) Uani 1 1 d .
H29 H 0.5341 0.3212 0.3847 0.034 Uiso 1 1 calc R
C30 C 0.6389(4) 0.3024(3) 0.42413(10) 0.0326(11) Uani 1 1 d .
H30 H 0.6100 0.3447 0.4357 0.039 Uiso 1 1 calc R
C31 C 0.7260(4) 0.2553(3) 0.43731(10) 0.0313(11) Uani 1 1 d .
H31 H 0.7587 0.2656 0.4579 0.038 Uiso 1 1 calc R
C32 C 0.7668(4) 0.1923(3) 0.42059(10) 0.0276(10) Uani 1 1 d .
C33 C 0.8587(4) 0.1385(3) 0.42982(10) 0.0302(11) Uani 1 1 d .
C34 C 0.8921(4) 0.0781(3) 0.41132(11) 0.0319(11) Uani 1 1 d .
C35 C 1.0132(4) 0.0735(3) 0.45209(11) 0.0345(11) Uani 1 1 d .
C36 C 1.1184(4) 0.0519(3) 0.47305(11) 0.0357(12) Uani 1 1 d .
C37 C 1.2188(5) 0.0163(4) 0.45881(12) 0.0477(15) Uani 1 1 d .
H37 H 1.2176 0.0072 0.4365 0.057 Uiso 1 1 calc R
C38 C 1.3212(5) -0.0065(4) 0.47671(14) 0.0516(15) Uani 1 1 d .
H38 H 1.3887 -0.0317 0.4667 0.062 Uiso 1 1 calc R
C39 C 1.3248(5) 0.0076(3) 0.50898(13) 0.0446(13) Uani 1 1 d .
H39 H 1.3953 -0.0070 0.5212 0.054 Uiso 1 1 calc R
C40 C 1.2260(5) 0.0428(3) 0.52335(12) 0.0393(12) Uani 1 1 d .
H40 H 1.2278 0.0518 0.5457 0.047 Uiso 1 1 calc R
C41 C 1.1240(5) 0.0652(3) 0.50574(11) 0.0355(11) Uani 1 1 d .
H41 H 1.0567 0.0899 0.5160 0.043 Uiso 1 1 calc R
C42 C 0.9334(4) 0.1867(3) 0.48313(10) 0.0331(11) Uani 1 1 d .
C43 C 1.0064(5) 0.2493(3) 0.48308(12) 0.0382(12) Uani 1 1 d .
H43 H 1.0624 0.2590 0.4660 0.046 Uiso 1 1 calc R
C44 C 0.9967(5) 0.2984(3) 0.50858(13) 0.0483(14) Uani 1 1 d .
H44 H 1.0464 0.3424 0.5086 0.058 Uiso 1 1 calc R
C45 C 0.9179(6) 0.2855(4) 0.53381(14) 0.0507(15) Uani 1 1 d .
C46 C 0.8467(5) 0.2218(4) 0.53348(12) 0.0511(16) Uani 1 1 d .
H46 H 0.7927 0.2116 0.5509 0.061 Uiso 1 1 calc R
C47 C 0.8521(5) 0.1716(4) 0.50795(12) 0.0432(13) Uani 1 1 d .
H47 H 0.8011 0.1282 0.5076 0.052 Uiso 1 1 calc R
C48 C 0.9108(7) 0.3375(4) 0.56178(15) 0.073(2) Uani 1 1 d .
H48A H 0.8408 0.3229 0.5755 0.110 Uiso 1 1 calc R
H48B H 0.8982 0.3888 0.5542 0.110 Uiso 1 1 calc R
H48C H 0.9887 0.3347 0.5740 0.110 Uiso 1 1 calc R
P1 P 0.97772(12) 0.39854(8) 0.40013(3) 0.0313(3) Uani 1 1 d .
F1 F 0.9496(3) 0.37227(18) 0.43568(7) 0.0453(8) Uani 1 1 d .
F2 F 1.1239(3) 0.3949(2) 0.40715(8) 0.0564(9) Uani 1 1 d .
F3 F 0.9740(3) 0.48395(18) 0.41123(7) 0.0506(8) Uani 1 1 d .
F4 F 1.0070(3) 0.42537(17) 0.36433(6) 0.0433(7) Uani 1 1 d .
F5 F 0.8327(3) 0.40142(19) 0.39266(7) 0.0499(8) Uani 1 1 d .
F6 F 0.9811(3) 0.31352(17) 0.38853(7) 0.0500(8) Uani 1 1 d .
O1 O 1.0973(7) -0.0912(5) 0.4001(2) 0.056(2) Uani 0.50 1 d PD
H1A H 1.058(9) -0.049(5) 0.412(3) 0.084 Uiso 0.50 1 d PD
H1B H 1.180(5) -0.094(7) 0.410(3) 0.084 Uiso 0.50 1 d PD

loop_
_atom_site_aniso_label
_atom_site_aniso_U_11
_atom_site_aniso_U_22
_atom_site_aniso_U_33
_atom_site_aniso_U_23
_atom_site_aniso_U_13
_atom_site_aniso_U_12
Ir1 0.01889(8) 0.03583(10) 0.01538(8) -0.00226(7) -0.00078(6) -0.00240(7)
N1 0.0230(19) 0.039(2) 0.0188(19) -0.0036(16) -0.0023(15) -0.0026(16)
N2 0.0173(17) 0.033(2) 0.0205(18) -0.0008(15) 0.0007(14) -0.0009(15)
N3 0.0200(18) 0.038(2) 0.0190(18) -0.0048(16) 0.0010(14) -0.0067(16)
N4 0.0205(18) 0.040(2) 0.0164(18) -0.0003(16) 0.0013(14) -0.0027(16)
N5 0.030(2) 0.055(3) 0.019(2) 0.0063(18) 0.0037(16) 0.0057(19)
N6 0.026(2) 0.055(3) 0.0160(18) 0.0010(17) -0.0034(16) 0.0023(19)
C1 0.028(2) 0.047(3) 0.022(2) -0.008(2) -0.0018(19) -0.005(2)
C2 0.037(3) 0.055(3) 0.027(3) -0.003(2) 0.001(2) -0.014(3)
C3 0.026(3) 0.071(4) 0.033(3) -0.001(3) 0.004(2) -0.012(3)
C4 0.027(3) 0.062(4) 0.030(3) -0.003(2) 0.002(2) 0.004(2)
C5 0.023(2) 0.051(3) 0.015(2) -0.004(2) -0.0020(17) 0.001(2)
C6 0.031(2) 0.044(3) 0.016(2) -0.0077(19) -0.0011(18) 0.003(2)
C7 0.029(2) 0.055(3) 0.033(3) -0.012(2) 0.002(2) 0.010(2)
C8 0.041(3) 0.046(3) 0.033(3) -0.013(2) -0.005(2) 0.012(2)
C9 0.041(3) 0.034(3) 0.036(3) -0.004(2) -0.008(2) -0.002(2)
C10 0.031(2) 0.040(3) 0.025(2) -0.007(2) -0.004(2) -0.006(2)
C11 0.023(2) 0.039(3) 0.018(2) -0.0081(18) -0.0042(16) 0.0001(19)
C12 0.022(2) 0.032(2) 0.020(2) -0.0003(18) -0.0028(17) 0.0011(18)
C13 0.026(2) 0.035(3) 0.026(2) -0.0001(19) 0.0018(19) -0.001(2)
C14 0.032(2) 0.038(3) 0.027(2) -0.003(2) -0.009(2) -0.004(2)
C15 0.038(3) 0.036(3) 0.015(2) -0.0069(19) -0.0051(19) 0.000(2)
C16 0.027(2) 0.041(3) 0.021(2) 0.001(2) 0.0006(19) 0.000(2)
C17 0.023(2) 0.032(2) 0.021(2) -0.0015(19) -0.0002(17) 0.0044(19)
C18 0.025(2) 0.036(3) 0.017(2) 0.0003(18) -0.0043(17) 0.0028(19)
C19 0.028(2) 0.039(3) 0.020(2) 0.0015(18) 0.0044(19) -0.001(2)
C20 0.027(2) 0.046(3) 0.028(3) 0.006(2) 0.007(2) 0.000(2)
C21 0.020(2) 0.039(3) 0.029(2) -0.008(2) -0.0020(18) -0.0026(19)
C22 0.021(2) 0.040(3) 0.022(2) -0.0044(19) -0.0016(17) 0.001(2)
C23 0.026(2) 0.043(3) 0.020(2) -0.0003(19) 0.0022(18) -0.010(2)
C24 0.029(2) 0.038(3) 0.023(2) 0.000(2) 0.0072(19) -0.001(2)
C25 0.024(2) 0.035(3) 0.029(2) 0.004(2) 0.0037(19) -0.001(2)
C26 0.024(2) 0.041(3) 0.020(2) 0.0033(19) 0.0032(18) -0.006(2)
C27 0.016(2) 0.042(3) 0.020(2) 0.0004(19) 0.0013(17) -0.0045(19)
C28 0.020(2) 0.038(3) 0.018(2) 0.0005(18) 0.0016(17) -0.0056(19)
C29 0.022(2) 0.041(3) 0.023(2) -0.002(2) 0.0005(17) -0.0043(19)
C30 0.027(2) 0.047(3) 0.023(2) -0.008(2) 0.0037(19) -0.001(2)
C31 0.027(2) 0.053(3) 0.015(2) -0.001(2) 0.0004(18) -0.008(2)
C32 0.022(2) 0.045(3) 0.016(2) -0.0013(19) 0.0023(17) -0.004(2)
C33 0.025(2) 0.050(3) 0.015(2) 0.002(2) -0.0007(18) -0.002(2)
C34 0.025(2) 0.051(3) 0.020(2) 0.006(2) 0.0021(18) -0.001(2)
C35 0.027(2) 0.057(3) 0.019(2) 0.005(2) 0.0017(19) 0.001(2)
C36 0.025(2) 0.056(3) 0.026(3) 0.006(2) -0.002(2) 0.003(2)
C37 0.036(3) 0.081(4) 0.026(3) 0.011(3) 0.002(2) 0.009(3)
C38 0.032(3) 0.079(4) 0.043(3) 0.006(3) 0.002(2) 0.011(3)
C39 0.029(3) 0.068(4) 0.037(3) 0.003(3) -0.010(2) -0.002(3)
C40 0.034(3) 0.054(3) 0.030(3) -0.005(2) -0.010(2) -0.001(2)
C41 0.030(2) 0.049(3) 0.028(3) -0.004(2) -0.009(2) 0.000(2)
C42 0.025(2) 0.057(3) 0.018(2) 0.001(2) -0.0030(18) 0.006(2)
C43 0.035(3) 0.050(3) 0.030(3) 0.004(2) -0.007(2) 0.003(2)
C44 0.045(3) 0.054(3) 0.046(3) -0.003(3) -0.018(3) 0.006(3)
C45 0.045(3) 0.066(4) 0.042(3) -0.010(3) -0.015(3) 0.019(3)
C46 0.034(3) 0.097(5) 0.022(3) -0.004(3) 0.000(2) 0.017(3)
C47 0.027(3) 0.074(4) 0.028(3) -0.001(3) -0.003(2) -0.001(3)
C48 0.084(5) 0.089(5) 0.046(4) -0.029(4) -0.025(4) 0.042(4)
P1 0.0267(6) 0.0446(7) 0.0227(6) -0.0013(5) 0.0023(5) 0.0021(6)
F1 0.0433(18) 0.067(2) 0.0255(15) 0.0075(14) 0.0047(13) 0.0007(15)
F2 0.0257(15) 0.095(3) 0.0490(19) 0.0013(19) 0.0016(14) -0.0001(17)
F3 0.069(2) 0.051(2) 0.0317(16) -0.0090(14) 0.0116(15) -0.0023(17)
F4 0.0570(19) 0.0505(18) 0.0224(14) -0.0026(13) 0.0072(13) -0.0068(15)
F5 0.0295(15) 0.071(2) 0.0486(19) 0.0118(17) -0.0054(14) 0.0016(15)
F6 0.061(2) 0.0435(19) 0.0451(18) -0.0012(14) 0.0067(16) 0.0034(16)
O1 0.027(4) 0.071(6) 0.070(6) -0.015(5) -0.017(4) 0.001(4)

loop_
_atom_type_symbol
_atom_type_description
_atom_type_scat_dispersion_real
_atom_type_scat_dispersion_imag
_atom_type_scat_source
C C 0.0033 0.0016 'International Tables Vol C Tables 4.2.6.8 and 6.1.1.4'
H H 0.0000 0.0000 'International Tables Vol C Tables 4.2.6.8 and 6.1.1.4'
N N 0.0061 0.0033 'International Tables Vol C Tables 4.2.6.8 and 6.1.1.4'
O O 0.0106 0.0060 'International Tables Vol C Tables 4.2.6.8 and 6.1.1.4'
F F 0.0171 0.0103 'International Tables Vol C Tables 4.2.6.8 and 6.1.1.4'
P P 0.1023 0.0942 'International Tables Vol C Tables 4.2.6.8 and 6.1.1.4'
Ir Ir -1.4442 7.9887 'International Tables Vol C Tables 4.2.6.8 and 6.1.1.4'

loop_
_geom_angle_atom_site_label_1
_geom_angle_atom_site_label_2
_geom_angle_atom_site_label_3
_geom_angle
C11 Ir1 C12 89.39(17)
C11 Ir1 N1 80.41(17)
C12 Ir1 N1 94.70(16)
C11 Ir1 N2 93.13(16)
C12 Ir1 N2 80.59(16)
N1 Ir1 N2 172.09(14)
C11 Ir1 N3 174.26(15)
C12 Ir1 N3 96.10(16)
N1 Ir1 N3 97.42(14)
N2 Ir1 N3 89.43(14)
C11 Ir1 N4 97.73(15)
C12 Ir1 N4 172.22(16)
N1 Ir1 N4 89.59(14)
N2 Ir1 N4 95.83(14)
N3 Ir1 N4 76.89(14)
C1 N1 C5 119.5(4)
C1 N1 Ir1 124.5(3)
C5 N1 Ir1 115.9(3)
C22 N2 C18 119.8(4)
C22 N2 Ir1 124.4(3)
C18 N2 Ir1 115.7(3)
C23 N3 C27 117.7(4)
C23 N3 Ir1 126.9(3)
C27 N3 Ir1 115.3(3)
C29 N4 C28 119.2(4)
C29 N4 Ir1 126.0(3)
C28 N4 Ir1 114.8(3)
C35 N5 C34 105.4(4)
C35 N6 C33 106.5(4)
C35 N6 C42 128.4(4)
C33 N6 C42 125.1(4)
N1 C1 C2 122.2(5)
N1 C1 H1 118.9
C2 C1 H1 118.9
C3 C2 C1 118.6(5)
C3 C2 H2 120.7
C1 C2 H2 120.7
C4 C3 C2 120.5(5)
C4 C3 H3 119.7
C2 C3 H3 119.7
C3 C4 C5 119.8(5)
C3 C4 H4 120.1
C5 C4 H4 120.1
N1 C5 C4 119.3(5)
N1 C5 C6 114.4(4)
C4 C5 C6 126.2(4)
C7 C6 C11 121.4(5)
C7 C6 C5 123.8(5)
C11 C6 C5 114.7(4)
C8 C7 C6 120.1(5)
C8 C7 H7 119.9
C6 C7 H7 119.9
C9 C8 C7 119.7(5)
C9 C8 H8 120.1
C7 C8 H8 120.1
C8 C9 C10 120.2(5)
C8 C9 H9 119.9
C10 C9 H9 119.9
C11 C10 C9 122.2(5)
C11 C10 H10 118.9
C9 C10 H10 118.9
C10 C11 C6 116.4(4)
C10 C11 Ir1 129.3(3)
C6 C11 Ir1 114.4(3)
C13 C12 C17 117.1(4)
C13 C12 Ir1 128.8(3)
C17 C12 Ir1 114.0(3)
C12 C13 C14 121.5(4)
C12 C13 H13 119.2
C14 C13 H13 119.2
C13 C14 C15 120.6(4)
C13 C14 H14 119.7
C15 C14 H14 119.7
C16 C15 C14 119.1(4)
C16 C15 H15 120.5
C14 C15 H15 120.5
C15 C16 C17 120.8(4)
C15 C16 H16 119.6
C17 C16 H16 119.6
C16 C17 C12 120.9(4)
C16 C17 C18 123.7(4)
C12 C17 C18 115.4(4)
N2 C18 C19 119.5(4)
N2 C18 C17 114.1(4)
C19 C18 C17 126.5(4)
C20 C19 C18 120.3(4)
C20 C19 H19 119.8
C18 C19 H19 119.8
C19 C20 C21 119.4(4)
C19 C20 H20 120.3
C21 C20 H20 120.3
C20 C21 C22 118.7(4)
C20 C21 H21 120.6
C22 C21 H21 120.6
N2 C22 C21 122.4(4)
N2 C22 H22 118.8
C21 C22 H22 118.8
N3 C23 C24 122.5(4)
N3 C23 H23 118.8
C24 C23 H23 118.8
C25 C24 C23 120.6(4)
C25 C24 H24 119.7
C23 C24 H24 119.7
C24 C25 C26 119.0(4)
C24 C25 H25 120.5
C26 C25 H25 120.5
C27 C26 C25 117.9(4)
C27 C26 C34 116.5(4)
C25 C26 C34 125.6(4)
N3 C27 C26 122.3(4)
N3 C27 C28 116.3(4)
C26 C27 C28 121.4(4)
N4 C28 C32 121.8(4)
N4 C28 C27 116.4(4)
C32 C28 C27 121.8(4)
N4 C29 C30 122.3(4)
N4 C29 H29 118.9
C30 C29 H29 118.9
C31 C30 C29 119.5(5)
C31 C30 H30 120.2
C29 C30 H30 120.2
C30 C31 C32 120.3(4)
C30 C31 H31 119.8
C32 C31 H31 119.8
C31 C32 C28 116.9(4)
C31 C32 C33 128.5(4)
C28 C32 C33 114.6(4)
C34 C33 N6 105.1(4)
C34 C33 C32 123.7(4)
N6 C33 C32 131.1(4)
C33 C34 N5 111.2(4)
C33 C34 C26 121.9(4)
N5 C34 C26 126.8(5)
N5 C35 N6 111.8(4)
N5 C35 C36 122.5(5)
N6 C35 C36 125.5(4)
C37 C36 C41 118.0(5)
C37 C36 C35 117.1(4)
C41 C36 C35 124.9(5)
C36 C37 C38 121.0(5)
C36 C37 H37 119.5
C38 C37 H37 119.5
C39 C38 C37 119.9(5)
C39 C38 H38 120.1
C37 C38 H38 120.1
C40 C39 C38 119.6(5)
C40 C39 H39 120.2
C38 C39 H39 120.2
C39 C40 C41 120.7(5)
C39 C40 H40 119.6
C41 C40 H40 119.6
C40 C41 C36 120.8(5)
C40 C41 H41 119.6
C36 C41 H41 119.6
C43 C42 C47 121.4(5)
C43 C42 N6 120.5(4)
C47 C42 N6 118.1(5)
C42 C43 C44 118.3(5)
C42 C43 H43 120.9
C44 C43 H43 120.9
C45 C44 C43 122.3(6)
C45 C44 H44 118.9
C43 C44 H44 118.9
C46 C45 C44 118.3(5)
C46 C45 C48 119.7(6)
C44 C45 C48 122.0(6)
C45 C46 C47 121.2(5)
C45 C46 H46 119.4
C47 C46 H46 119.4
C42 C47 C46 118.5(5)
C42 C47 H47 120.8
C46 C47 H47 120.8
C45 C48 H48A 109.5
C45 C48 H48B 109.5
H48A C48 H48B 109.5
C45 C48 H48C 109.5
H48A C48 H48C 109.5
H48B C48 H48C 109.5
F5 P1 F1 90.51(17)
F5 P1 F2 179.1(2)
F1 P1 F2 90.05(17)
F5 P1 F6 89.59(19)
F1 P1 F6 90.50(18)
F2 P1 F6 89.7(2)
F5 P1 F3 90.12(19)
F1 P1 F3 90.24(17)
F2 P1 F3 90.6(2)
F6 P1 F3 179.21(19)
F5 P1 F4 89.87(17)
F1 P1 F4 179.6(2)
F2 P1 F4 89.58(18)
F6 P1 F4 89.72(17)
F3 P1 F4 89.54(16)
H1A O1 H1B 102(3)

loop_
_geom_bond_atom_site_label_1
_geom_bond_atom_site_label_2
_geom_bond_distance
Ir1 C11 2.012(5)
Ir1 C12 2.013(4)
Ir1 N1 2.042(4)
Ir1 N2 2.050(3)
Ir1 N3 2.126(4)
Ir1 N4 2.143(3)
N1 C1 1.333(6)
N1 C5 1.361(6)
N2 C22 1.342(5)
N2 C18 1.357(5)
N3 C23 1.334(6)
N3 C27 1.365(5)
N4 C29 1.328(6)
N4 C28 1.364(6)
N5 C35 1.321(6)
N5 C34 1.378(6)
N6 C35 1.384(6)
N6 C33 1.395(5)
N6 C42 1.449(6)
C1 C2 1.380(7)
C1 H1 0.9500
C2 C3 1.367(7)
C2 H2 0.9500
C3 C4 1.345(8)
C3 H3 0.9500
C4 C5 1.411(7)
C4 H4 0.9500
C5 C6 1.459(7)
C6 C7 1.395(7)
C6 C11 1.420(6)
C7 C8 1.380(8)
C7 H7 0.9500
C8 C9 1.376(7)
C8 H8 0.9500
C9 C10 1.398(7)
C9 H9 0.9500
C10 C11 1.386(7)
C10 H10 0.9500
C12 C13 1.388(6)
C12 C17 1.413(6)
C13 C14 1.391(6)
C13 H13 0.9500
C14 C15 1.397(7)
C14 H14 0.9500
C15 C16 1.361(6)
C15 H15 0.9500
C16 C17 1.407(6)
C16 H16 0.9500
C17 C18 1.467(6)
C18 C19 1.399(6)
C19 C20 1.373(7)
C19 H19 0.9500
C20 C21 1.374(6)
C20 H20 0.9500
C21 C22 1.380(6)
C21 H21 0.9500
C22 H22 0.9500
C23 C24 1.385(6)
C23 H23 0.9500
C24 C25 1.345(6)
C24 H24 0.9500
C25 C26 1.404(6)
C25 H25 0.9500
C26 C27 1.399(6)
C26 C34 1.433(6)
C27 C28 1.443(6)
C28 C32 1.427(6)
C29 C30 1.391(6)
C29 H29 0.9500
C30 C31 1.373(7)
C30 H30 0.9500
C31 C32 1.395(7)
C31 H31 0.9500
C32 C33 1.430(6)
C33 C34 1.376(7)
C35 C36 1.481(6)
C36 C37 1.385(7)
C36 C41 1.392(7)
C37 C38 1.391(7)
C37 H37 0.9500
C38 C39 1.376(8)
C38 H38 0.9500
C39 C40 1.371(7)
C39 H39 0.9500
C40 C41 1.378(6)
C40 H40 0.9500
C41 H41 0.9500
C42 C43 1.366(7)
C42 C47 1.383(7)
C43 C44 1.386(7)
C43 H43 0.9500
C44 C45 1.373(8)
C44 H44 0.9500
C45 C46 1.369(9)
C45 C48 1.498(8)
C46 C47 1.397(8)
C46 H46 0.9500
C47 H47 0.9500
C48 H48A 0.9800
C48 H48B 0.9800
C48 H48C 0.9800
P1 F5 1.586(3)
P1 F1 1.591(3)
P1 F2 1.595(3)
P1 F6 1.595(3)
P1 F3 1.596(3)
P1 F4 1.606(3)
O1 H1A 0.99(2)
O1 H1B 0.98(2)

loop_
_geom_hbond_atom_site_label_D
_geom_hbond_atom_site_label_H
_geom_hbond_atom_site_label_A
_geom_hbond_distance_DH
_geom_hbond_distance_HA
_geom_hbond_distance_DA
_geom_hbond_angle_DHA
_geom_hbond_site_symmetry_A
O1 H1A N5 0.99(2) 1.82(3) 2.797(9) 169(12) .
O1 H1B F2 0.98(2) 2.11(6) 3.013(8) 152(10) 8_855

loop_
_geom_torsion_atom_site_label_1
_geom_torsion_atom_site_label_2
_geom_torsion_atom_site_label_3
_geom_torsion_atom_site_label_4
_geom_torsion
C11 Ir1 N1 C1 176.4(4)
C12 Ir1 N1 C1 87.9(4)
N3 Ir1 N1 C1 -8.9(4)
N4 Ir1 N1 C1 -85.6(4)
C11 Ir1 N1 C5 -1.7(3)
C12 Ir1 N1 C5 -90.3(3)
N3 Ir1 N1 C5 173.0(3)
N4 Ir1 N1 C5 96.2(3)
C11 Ir1 N2 C22 91.0(4)
C12 Ir1 N2 C22 179.9(4)
N3 Ir1 N2 C22 -83.8(4)
N4 Ir1 N2 C22 -7.1(4)
C11 Ir1 N2 C18 -84.4(3)
C12 Ir1 N2 C18 4.5(3)
N3 Ir1 N2 C18 100.7(3)
N4 Ir1 N2 C18 177.5(3)
C12 Ir1 N3 C23 -4.4(4)
N1 Ir1 N3 C23 91.2(4)
N2 Ir1 N3 C23 -84.8(4)
N4 Ir1 N3 C23 179.0(4)
C12 Ir1 N3 C27 171.7(3)
N1 Ir1 N3 C27 -92.7(3)
N2 Ir1 N3 C27 91.3(3)
N4 Ir1 N3 C27 -4.9(3)
C11 Ir1 N4 C29 0.6(4)
N1 Ir1 N4 C29 -79.6(4)
N2 Ir1 N4 C29 94.6(4)
N3 Ir1 N4 C29 -177.3(4)
C11 Ir1 N4 C28 -178.3(3)
N1 Ir1 N4 C28 101.4(3)
N2 Ir1 N4 C28 -84.4(3)
N3 Ir1 N4 C28 3.7(3)
C5 N1 C1 C2 1.3(7)
Ir1 N1 C1 C2 -176.8(3)
N1 C1 C2 C3 -1.2(7)
C1 C2 C3 C4 -0.5(8)
C2 C3 C4 C5 2.0(8)
C1 N1 C5 C4 0.2(6)
Ir1 N1 C5 C4 178.5(3)
C1 N1 C5 C6 -178.1(4)
Ir1 N1 C5 C6 0.2(5)
C3 C4 C5 N1 -1.9(7)
C3 C4 C5 C6 176.2(5)
N1 C5 C6 C7 -179.8(4)
C4 C5 C6 C7 2.0(7)
N1 C5 C6 C11 2.3(5)
C4 C5 C6 C11 -175.9(4)
C11 C6 C7 C8 0.8(7)
C5 C6 C7 C8 -176.9(4)
C6 C7 C8 C9 -0.1(7)
C7 C8 C9 C10 -0.1(7)
C8 C9 C10 C11 -0.5(7)
C9 C10 C11 C6 1.2(6)
C9 C10 C11 Ir1 -178.5(3)
C7 C6 C11 C10 -1.4(6)
C5 C6 C11 C10 176.6(4)
C7 C6 C11 Ir1 178.4(3)
C5 C6 C11 Ir1 -3.7(5)
C12 Ir1 C11 C10 -82.5(4)
N1 Ir1 C11 C10 -177.4(4)
N2 Ir1 C11 C10 -2.0(4)
N4 Ir1 C11 C10 94.3(4)
C12 Ir1 C11 C6 97.7(3)
N1 Ir1 C11 C6 2.9(3)
N2 Ir1 C11 C6 178.3(3)
N4 Ir1 C11 C6 -85.4(3)
C11 Ir1 C12 C13 -90.9(4)
N1 Ir1 C12 C13 -10.6(4)
N2 Ir1 C12 C13 175.8(4)
N3 Ir1 C12 C13 87.4(4)
C11 Ir1 C12 C17 91.3(3)
N1 Ir1 C12 C17 171.6(3)
N2 Ir1 C12 C17 -2.0(3)
N3 Ir1 C12 C17 -90.4(3)
C17 C12 C13 C14 0.0(7)
Ir1 C12 C13 C14 -177.7(4)
C12 C13 C14 C15 -0.6(7)
C13 C14 C15 C16 0.6(7)
C14 C15 C16 C17 -0.1(7)
C15 C16 C17 C12 -0.5(7)
C15 C16 C17 C18 178.5(4)
C13 C12 C17 C16 0.5(7)
Ir1 C12 C17 C16 178.6(3)
C13 C12 C17 C18 -178.5(4)
Ir1 C12 C17 C18 -0.5(5)
C22 N2 C18 C19 -1.1(6)
Ir1 N2 C18 C19 174.5(3)
C22 N2 C18 C17 178.5(4)
Ir1 N2 C18 C17 -5.9(5)
C16 C17 C18 N2 -174.8(4)
C12 C17 C18 N2 4.2(6)
C16 C17 C18 C19 4.7(7)
C12 C17 C18 C19 -176.3(4)
N2 C18 C19 C20 0.7(7)
C17 C18 C19 C20 -178.8(4)
C18 C19 C20 C21 0.1(7)
C19 C20 C21 C22 -0.6(7)
C18 N2 C22 C21 0.7(7)
Ir1 N2 C22 C21 -174.5(3)
C20 C21 C22 N2 0.2(7)
C27 N3 C23 C24 -2.3(6)
Ir1 N3 C23 C24 173.8(3)
N3 C23 C24 C25 1.2(7)
C23 C24 C25 C26 0.3(7)
C24 C25 C26 C27 -0.6(6)
C24 C25 C26 C34 179.9(4)
C23 N3 C27 C26 1.9(6)
Ir1 N3 C27 C26 -174.6(3)
C23 N3 C27 C28 -178.2(4)
Ir1 N3 C27 C28 5.3(5)
C25 C26 C27 N3 -0.4(6)
C34 C26 C27 N3 179.0(4)
C25 C26 C27 C28 179.6(4)
C34 C26 C27 C28 -0.9(6)
C29 N4 C28 C32 -1.9(6)
Ir1 N4 C28 C32 177.1(3)
C29 N4 C28 C27 178.8(4)
Ir1 N4 C28 C27 -2.1(5)
N3 C27 C28 N4 -2.1(6)
C26 C27 C28 N4 177.8(4)
N3 C27 C28 C32 178.6(4)
C26 C27 C28 C32 -1.4(6)
C28 N4 C29 C30 0.4(6)
Ir1 N4 C29 C30 -178.5(3)
N4 C29 C30 C31 1.2(7)
C29 C30 C31 C32 -1.2(7)
C30 C31 C32 C28 -0.3(6)
C30 C31 C32 C33 177.9(5)
N4 C28 C32 C31 1.9(6)
C27 C28 C32 C31 -178.9(4)
N4 C28 C32 C33 -176.6(4)
C27 C28 C32 C33 2.6(6)
C35 N6 C33 C34 1.0(5)
C42 N6 C33 C34 -178.5(4)
C35 N6 C33 C32 -175.8(5)
C42 N6 C33 C32 4.7(8)
C31 C32 C33 C34 -179.9(5)
C28 C32 C33 C34 -1.7(7)
C31 C32 C33 N6 -3.6(8)
C28 C32 C33 N6 174.6(5)
N6 C33 C34 N5 -0.9(5)
C32 C33 C34 N5 176.2(4)
N6 C33 C34 C26 -177.7(4)
C32 C33 C34 C26 -0.6(7)
C35 N5 C34 C33 0.5(5)
C35 N5 C34 C26 177.0(5)
C27 C26 C34 C33 1.9(7)
C25 C26 C34 C33 -178.7(4)
C27 C26 C34 N5 -174.3(4)
C25 C26 C34 N5 5.1(8)
C34 N5 C35 N6 0.2(5)
C34 N5 C35 C36 -175.0(4)
C33 N6 C35 N5 -0.7(5)
C42 N6 C35 N5 178.7(4)
C33 N6 C35 C36 174.3(5)
C42 N6 C35 C36 -6.2(8)
N5 C35 C36 C37 26.0(8)
N6 C35 C36 C37 -148.6(5)
N5 C35 C36 C41 -154.5(5)
N6 C35 C36 C41 30.9(8)
C41 C36 C37 C38 0.9(9)
C35 C36 C37 C38 -179.6(5)
C36 C37 C38 C39 -1.2(10)
C37 C38 C39 C40 1.2(9)
C38 C39 C40 C41 -0.9(9)
C39 C40 C41 C36 0.7(8)
C37 C36 C41 C40 -0.6(8)
C35 C36 C41 C40 179.9(5)
C35 N6 C42 C43 89.6(6)
C33 N6 C42 C43 -91.1(6)
C35 N6 C42 C47 -92.3(6)
C33 N6 C42 C47 87.1(6)
C47 C42 C43 C44 -0.4(7)
N6 C42 C43 C44 177.7(4)
C42 C43 C44 C45 0.8(8)
C43 C44 C45 C46 -0.1(8)
C43 C44 C45 C48 178.1(5)
C44 C45 C46 C47 -1.1(8)
C48 C45 C46 C47 -179.2(5)
C43 C42 C47 C46 -0.7(8)
N6 C42 C47 C46 -178.8(4)
C45 C46 C47 C42 1.4(8)
